data_2216505
loop_
_publ_author_name
'Goulizan Bi, Severin Dri'
'Kakou-Yao, Rita'
'Manh, Tia Gabriel'
'Tenon, A. Jules'
'Aycard, Jean Pierre'

_publ_section_title
;
 1-(2-Chloroethyl)-2-methylsulfanyl-5-nitro-1<i>H</i>-benzimidazole
;
_journal_coeditor_code HB2655
_journal_issue 12
_journal_name_full 'Acta Crystallographica Section E'
_journal_page_first o4798
_journal_page_last o4798
_journal_paper_doi 10.1107/S1600536807058254
_journal_volume 63
_journal_year 2007
_chemical_formula_iupac 'C10 H10 Cl1 N3 O2 S1'
_chemical_formula_moiety 'C10 H10 Cl1 N3 O2 S1'
_chemical_formula_sum 'C10 H10 Cl N3 O2 S'
_chemical_formula_weight 271.73
_chemical_melting_point 401
_chemical_name_common 8094b
_chemical_name_systematic
;
1-(2-Chloroethyl)-2-methylsulfanyl-5-nitro-1H-benzimidazole
;
_space_group_IT_number 2
_symmetry_cell_setting triclinic
_symmetry_space_group_name_Hall '-P 1'
_symmetry_space_group_name_H-M 'P -1'
_atom_sites_solution_hydrogens geom
_atom_sites_solution_primary direct
_atom_sites_solution_secondary difmap
_audit_creation_method CRYSTALS_ver_12.85
_cell_angle_alpha 83.454(5)
_cell_angle_beta 79.372(5)
_cell_angle_gamma 79.719(8)
_cell_formula_units_Z 2
_cell_length_a 4.8564(5)
_cell_length_b 10.224(2)
_cell_length_c 12.4640(10)
_cell_measurement_reflns_used 11977
_cell_measurement_temperature 294
_cell_measurement_theta_max 30.160
_cell_measurement_theta_min 1.668
_cell_volume 596.37(14)
_computing_cell_refinement 'DENZO/SCALEPACK (Otwinowski & Minor, 1997)'
_computing_data_collection 'COLLECT (Nonius, 2001)'
_computing_data_reduction 'DENZO/SCALEPACK (Otwinowski & Minor, 1997)'
_computing_molecular_graphics
;
ORTEP-3 for Windows (Farrugia, 1997) and PLATON (Spek, 2003)
;
_computing_publication_material 'CRYSTALS (Betteridge <i>et al.</i>,  2003)'
_computing_structure_refinement 'CRYSTALS (Betteridge <i>et al.</i>,  2003)'
_computing_structure_solution 'SIR92 (Altomare <i>et al.</i>,  1994)'
_diffrn_ambient_temperature 294
_diffrn_measured_fraction_theta_full 0.995
_diffrn_measured_fraction_theta_max 0.986
_diffrn_measurement_device_type 'Nonius KappaCCD'
_diffrn_measurement_method '\f scans'
_diffrn_radiation_monochromator graphite
_diffrn_radiation_source 'fine-focus sealed tube'
_diffrn_radiation_type 'Mo K\a'
_diffrn_radiation_wavelength 0.71073
_diffrn_reflns_av_R_equivalents 0.052
_diffrn_reflns_limit_h_max 6
_diffrn_reflns_limit_h_min -6
_diffrn_reflns_limit_k_max 14
_diffrn_reflns_limit_k_min -13
_diffrn_reflns_limit_l_max 17
_diffrn_reflns_limit_l_min -17
_diffrn_reflns_number 11977
_diffrn_reflns_theta_full 28.953
_diffrn_reflns_theta_max 30.160
_diffrn_reflns_theta_min 1.668
_diffrn_standards_number 0
_exptl_absorpt_coefficient_mu 0.488
_exptl_absorpt_correction_type none
_exptl_crystal_colour Yellow
_exptl_crystal_density_diffrn 1.513
_exptl_crystal_density_method 'not measured'
_exptl_crystal_description block
_exptl_crystal_F_000 280
_exptl_crystal_size_max 0.50
_exptl_crystal_size_mid 0.25
_exptl_crystal_size_min 0.20
_refine_diff_density_max 0.56
_refine_diff_density_min -0.62
_refine_ls_extinction_method none
_refine_ls_goodness_of_fit_ref 0.9191
_refine_ls_hydrogen_treatment constr
_refine_ls_matrix_type full
_refine_ls_number_constraints 40
_refine_ls_number_parameters 154
_refine_ls_number_reflns 3455
_refine_ls_number_restraints 0
_refine_ls_R_factor_all 0.0930
_refine_ls_R_factor_gt 0.0556
_refine_ls_shift/su_max 0.000206
_refine_ls_structure_factor_coef Fsqd
_refine_ls_weighting_details
;
 Method, part 1, Chebychev polynomial, (Watkin, 1994, Prince, 1982)
 [weight] = 1.0/[A~0~*T~0~(x)+A~1~*T~1~(x) ... +A~n-1~]*T~n-1~(x)]
 where A~i~ are the Chebychev coefficients listed below and x= Fcalc/Fmax
 Method = Robust Weighting (Prince, 1982)
 W = [weight] * [1-(deltaF/6*sigmaF)^2^]^2^
 A~i~ are:
 203. 275. 116. 22.5
;
_refine_ls_weighting_scheme calc
_refine_ls_wR_factor_all 0.1151
_refine_ls_wR_factor_gt 0.0832
_refine_ls_wR_factor_ref 0.1151
_reflns_number_gt 2256
_reflns_number_total 3479
_reflns_threshold_expression I>2.0\s(I)
_cod_data_source_file hb2655.cif
_cod_data_source_block I
_cod_depositor_comments
;
The following automatic conversions were performed:
'_symmetry_cell_setting' value 'Triclinic' changed to 'triclinic'
according to '/home/saulius/struct/CIF-dictionaries/cif_core.dic'
dictionary named 'cif_core.dic' version 2.4.1 from 2010-06-29.

Automatic conversion script
Id: cif_fix_enum 1527 2010-12-29 10:47:43Z saulius 

The following automatic conversions were performed:

'_symmetry_cell_setting' value 'Triclinic' changed to 'triclinic'
according to /home/saulius/struct/CIF-dictionaries/cif_core.dic
dictionary named 'cif_core.dic' version 2.4.1 from 2010-06-29.

Automatic conversion script
Id: cif_fix_values 1715 2011-07-08 13:25:40Z adriana 
;
_cod_original_sg_symbol_H-M 'P -1 '
_cod_original_formula_sum 'C10 H10 Cl1 N3 O2 S1'
_cod_database_code 2216505
_cod_database_fobs_code 2216505

loop_
_symmetry_equiv_pos_as_xyz
x,y,z
-x,-y,-z

loop_
_atom_site_type_symbol
_atom_site_label
_atom_site_fract_x
_atom_site_fract_y
_atom_site_fract_z
_atom_site_U_iso_or_equiv
_atom_site_adp_type
_atom_site_occupancy
H H3 0.9516 0.9537 0.3842 0.0552 Uiso 1.0000
H H5 0.3229 1.1952 0.2531 0.0638 Uiso 1.0000
H H6 0.4150 1.0751 0.0989 0.0624 Uiso 1.0000
C C1 1.0486(7) 0.7740(3) 0.1034(2) 0.0484 Uani 1.0000
N N2 1.0931(5) 0.7968(2) 0.20479(18) 0.0451 Uani 1.0000
C C3 0.8469(6) 0.9773(3) 0.3276(2) 0.0458 Uani 1.0000
C C4 0.6300(7) 1.0843(3) 0.3293(2) 0.0493 Uani 1.0000
C C5 0.4680(6) 1.1222(3) 0.2467(2) 0.0535 Uani 1.0000
C C6 0.5217(7) 1.0513(3) 0.1549(2) 0.0524 Uani 1.0000
N N7 0.8409(5) 0.8575(2) 0.06702(18) 0.0496 Uani 1.0000
C C8 0.8969(6) 0.9070(3) 0.2358(2) 0.0416 Uani 1.0000
C C9 0.7415(6) 0.9436(3) 0.1493(2) 0.0438 Uani 1.0000
C C10 1.2920(6) 0.7179(3) 0.2707(2) 0.0513 Uani 1.0000
C C11 1.1513(7) 0.6340(3) 0.3652(2) 0.0580 Uani 1.0000
Cl Cl12 0.9721(2) 0.51698(9) 0.32109(9) 0.0798 Uani 1.0000
S S13 1.2621(2) 0.64420(9) 0.03348(7) 0.0667 Uani 1.0000
C C14 1.1046(9) 0.6618(4) -0.0875(3) 0.0722 Uani 1.0000
N N15 0.5685(7) 1.1634(3) 0.4244(2) 0.0666 Uani 1.0000
O O16 0.7024(6) 1.1302(3) 0.49822(19) 0.0857 Uani 1.0000
O O17 0.3844(8) 1.2587(3) 0.4272(2) 0.1390 Uani 1.0000
H H141 1.2031 0.5951 -0.1354 0.0864 Uiso 1.0000
H H142 1.1169 0.7488 -0.1244 0.0864 Uiso 1.0000
H H143 0.9088 0.6510 -0.0675 0.0864 Uiso 1.0000
H H101 1.3873 0.7774 0.2993 0.0612 Uiso 1.0000
H H102 1.4284 0.6599 0.2244 0.0612 Uiso 1.0000
H H111 1.2943 0.5859 0.4052 0.0696 Uiso 1.0000
H H112 1.0163 0.6917 0.4123 0.0696 Uiso 1.0000

loop_
_atom_site_aniso_label
_atom_site_aniso_U_11
_atom_site_aniso_U_22
_atom_site_aniso_U_33
_atom_site_aniso_U_12
_atom_site_aniso_U_13
_atom_site_aniso_U_23
C1 0.0641(19) 0.0457(15) 0.0402(14) -0.0146(14) -0.0149(13) -0.0044(12)
N2 0.0521(14) 0.0466(13) 0.0392(12) -0.0039(11) -0.0160(10) -0.0074(10)
C3 0.0485(16) 0.0531(16) 0.0378(14) -0.0059(13) -0.0144(12) -0.0039(12)
C4 0.0551(18) 0.0547(17) 0.0372(14) -0.0022(14) -0.0101(13) -0.0069(12)
C5 0.0521(18) 0.0567(18) 0.0492(16) 0.0011(14) -0.0145(14) -0.0001(14)
C6 0.0574(18) 0.0581(18) 0.0439(15) -0.0061(15) -0.0218(14) 0.0030(13)
N7 0.0645(16) 0.0502(13) 0.0396(12) -0.0130(12) -0.0197(11) -0.0032(10)
C8 0.0440(15) 0.0448(14) 0.0384(13) -0.0080(12) -0.0137(11) -0.0016(11)
C9 0.0499(16) 0.0484(15) 0.0370(13) -0.0131(13) -0.0152(12) 0.0008(11)
C10 0.0493(17) 0.0586(18) 0.0482(16) -0.0001(14) -0.0194(13) -0.0089(13)
C11 0.066(2) 0.0572(18) 0.0492(17) 0.0041(16) -0.0207(15) -0.0033(14)
Cl12 0.0984(8) 0.0616(5) 0.0847(7) -0.0180(5) -0.0308(6) 0.0057(5)
S13 0.0882(7) 0.0606(5) 0.0533(5) -0.0004(5) -0.0189(4) -0.0199(4)
C14 0.095(3) 0.083(3) 0.0470(18) -0.029(2) -0.0134(18) -0.0185(17)
N15 0.075(2) 0.0695(19) 0.0499(16) 0.0137(15) -0.0149(14) -0.0143(14)
O16 0.107(2) 0.0924(19) 0.0611(15) 0.0189(16) -0.0404(15) -0.0319(14)
O17 0.167(3) 0.142(3) 0.086(2) 0.098(3) -0.052(2) -0.056(2)

loop_
_atom_type_symbol
_atom_type_scat_dispersion_real
_atom_type_scat_dispersion_imag
_atom_type_scat_source
C 0.0033 0.0016 'International Tables Vol C 4.2.6.8 and 6.1.1.4'
H 0.0000 0.0000 'International Tables Vol C 4.2.6.8 and 6.1.1.4'
Cl 0.1484 0.1585 'International Tables Vol C 4.2.6.8 and 6.1.1.4'
N 0.0061 0.0033 'International Tables Vol C 4.2.6.8 and 6.1.1.4'
O 0.0106 0.0060 'International Tables Vol C 4.2.6.8 and 6.1.1.4'
S 0.1246 0.1234 'International Tables Vol C 4.2.6.8 and 6.1.1.4'

loop_
_geom_angle_atom_site_label_1
_geom_angle_atom_site_label_2
_geom_angle_atom_site_label_3
_geom_angle
_geom_angle_publ_flag
N2 C1 N7 114.3(2) no
N2 C1 S13 120.2(2) no
N7 C1 S13 125.4(2) no
C1 N2 C8 105.8(2) no
C1 N2 C10 128.0(2) no
C8 N2 C10 126.1(2) no
H3 C3 C4 122.4 no
H3 C3 C8 122.5 no
C4 C3 C8 115.1(2) no
C3 C4 C5 124.1(3) no
C3 C4 N15 117.6(2) no
C5 C4 N15 118.3(3) no
C4 C5 H5 120.0 no
C4 C5 C6 120.1(3) no
H5 C5 C6 119.9 no
C5 C6 H6 121.2 no
C5 C6 C9 117.6(3) no
H6 C6 C9 121.2 no
C1 N7 C9 104.1(2) no
C3 C8 N2 131.8(2) no
C3 C8 C9 122.6(3) no
N2 C8 C9 105.6(2) no
C8 C9 N7 110.2(2) no
C8 C9 C6 120.5(2) no
N7 C9 C6 129.3(2) no
N2 C10 C11 113.3(3) no
N2 C10 H101 108.6 no
C11 C10 H101 108.6 no
N2 C10 H102 108.4 no
C11 C10 H102 108.5 no
H101 C10 H102 109.5 no
C10 C11 Cl12 112.4(2) no
C10 C11 H111 108.6 no
Cl12 C11 H111 108.7 no
C10 C11 H112 108.8 no
Cl12 C11 H112 108.9 no
H111 C11 H112 109.5 no
C1 S13 C14 100.00(16) no
S13 C14 H141 109.6 no
S13 C14 H142 109.5 no
H141 C14 H142 109.5 no
S13 C14 H143 109.3 no
H141 C14 H143 109.5 no
H142 C14 H143 109.5 no
C4 N15 O16 119.2(3) no
C4 N15 O17 119.1(3) no
O16 N15 O17 121.7(3) no

loop_
_geom_bond_atom_site_label_1
_geom_bond_atom_site_label_2
_geom_bond_distance
_geom_bond_publ_flag
H3 C3 0.930 no
H5 C5 0.930 no
H6 C6 0.930 no
C1 N2 1.372(3) no
C1 N7 1.313(4) no
C1 S13 1.742(3) no
N2 C8 1.381(3) no
N2 C10 1.457(3) no
C3 C4 1.376(4) no
C3 C8 1.381(3) no
C4 C5 1.389(4) no
C4 N15 1.466(4) no
C5 C6 1.383(4) no
C6 C9 1.388(4) no
N7 C9 1.389(3) no
C8 C9 1.407(3) no
C10 C11 1.508(4) no
C10 H101 0.960 no
C10 H102 0.960 no
C11 Cl12 1.786(3) no
C11 H111 0.960 no
C11 H112 0.960 no
S13 C14 1.791(3) no
C14 H141 0.960 no
C14 H142 0.960 no
C14 H143 0.960 no
N15 O16 1.207(3) no
N15 O17 1.198(3) no

loop_
_geom_hbond_atom_site_label_D
_geom_hbond_atom_site_label_H
_geom_hbond_atom_site_label_A
_geom_hbond_site_symmetry_A
_geom_hbond_distance_DH
_geom_hbond_distance_HA
_geom_hbond_distance_DA
_geom_hbond_angle_DHA
_geom_hbond_publ_flag
C3 H3 O16 2_776 0.93 2.41 3.326(4) 168 yes
C6 H6 N7 2_675 0.93 2.57 3.499(4) 175 yes
C11 H112 O17 2_676 0.96 2.55 3.437(4) 154 yes
C10 H102 S13 . 0.96 2.68 3.168(3) 112 yes

loop_
_cod_related_entry_id
_cod_related_entry_database
_cod_related_entry_code
1 ChemSpider 21120395
